data_9014215
loop_
_publ_author_name
'Hughes, J. M.'
'Ertl, A.'
'Dyar, M. D.'
'Grew, E. S.'
'Wieden-beck M'
'Brandstatter, F.'

_publ_section_title
;
 Structural and chemical response to varying B content in zoned Fe-bearing olenite
 from Koralpe, Austria
 Sample: T1
;
_journal_name_full 'American Mineralogist'
_journal_page_first 447
_journal_page_last 454
_journal_volume 89
_journal_year 2004
_chemical_compound_source 'Koralpe, Austria'
_chemical_formula_sum
'Al8.697 B3.618 Be0.036 Ca0.29 Fe0.084 H3.41 K0.002 Li0.366 Mg0.006 Mn0.009 Na0.408 O31 Si4.992 Ti0.006'
_chemical_name_mineral Olenite
_space_group_IT_number 160
_symmetry_space_group_name_Hall 'R 3 -2"'
_symmetry_space_group_name_H-M 'R 3 m :H'
_cell_angle_alpha 90
_cell_angle_beta 90
_cell_angle_gamma 120
_cell_formula_units_Z 3
_cell_length_a 15.7537
_cell_length_b 15.7537
_cell_length_c 7.0707
_cell_volume 1519.701
_database_code_amcsd 0003445
_exptl_crystal_density_diffrn 3.091
_cod_original_sg_symbol_H-M 'R 3 m'
_cod_original_formula_sum 'Na.408 Ca.29 K.002 Al8.697 Li.366 Fe.084 Mn.009 Mg.006 Ti.006 Si4.992 B3.618 Be.036 O31 H3.41'
_cod_database_code 9014215

loop_
_space_group_symop_operation_xyz
x,y,z
2/3+x,1/3+y,1/3+z
1/3+x,2/3+y,2/3+z
x,x-y,z
2/3+x,1/3+x-y,1/3+z
1/3+x,2/3+x-y,2/3+z
-y,-x,z
2/3-y,1/3-x,1/3+z
1/3-y,2/3-x,2/3+z
-x+y,y,z
2/3-x+y,1/3+y,1/3+z
1/3-x+y,2/3+y,2/3+z
-y,x-y,z
2/3-y,1/3+x-y,1/3+z
1/3-y,2/3+x-y,2/3+z
-x+y,-x,z
2/3-x+y,1/3-x,1/3+z
1/3-x+y,2/3-x,2/3+z

loop_
_atom_site_label
_atom_site_fract_x
_atom_site_fract_y
_atom_site_fract_z
_atom_site_occupancy
_atom_site_U_iso_or_equiv
_atom_site_type_symbol
_atom_site_attached_hydrogens
NaX 0.00000 0.00000 0.25000 0.40800 0.01580 Na 0
CaX 0.00000 0.00000 0.25000 0.29000 0.01580 Ca 0
KX 0.00000 0.00000 0.25000 0.00200 0.01580 K 0
AlY 0.12149 0.06074 -0.32526 0.77900 0.00970 Al 0
LiY 0.12149 0.06074 -0.32526 0.12200 0.00970 Li 0
Fe2Y 0.12149 0.06074 -0.32526 0.02800 0.00970 Fe 0
Mn2Y 0.12149 0.06074 -0.32526 0.00300 0.00970 Mn 0
MgY 0.12149 0.06074 -0.32526 0.00200 0.00970 Mg 0
TiY 0.12149 0.06074 -0.32526 0.00200 0.00970 Ti 0
AlZ 0.29671 0.26049 -0.35784 1.00000 0.00898 Al 0
SiT 0.19120 0.18935 0.03544 0.83200 0.00789 Si 0
BT 0.19120 0.18935 0.03544 0.10300 0.00789 B 0
AlT 0.19120 0.18935 0.03544 0.06000 0.00789 Al 0
BeT 0.19120 0.18935 0.03544 0.00600 0.00789 Be 0
B 0.10908 0.21815 0.48617 1.00000 0.00850 B 0
O1 0.00000 0.00000 -0.19250 0.59000 0.01590 O 0
O-H1 0.00000 0.00000 -0.19250 0.41000 0.01590 O 1
O2 0.05986 0.11972 0.52460 1.00000 0.01500 O 0
O3 0.25944 0.12972 -0.45860 1.00000 0.01350 O 0
O4 0.09389 0.18777 0.11010 1.00000 0.01410 O 0
O5 0.18588 0.09294 0.13090 1.00000 0.01470 O 0
O6 0.19343 0.18312 -0.19100 1.00000 0.00990 O 0
O7 0.28650 0.28584 0.11020 1.00000 0.01000 O 0
O8 0.20935 0.26996 0.47100 1.00000 0.00980 O 0
H3 0.25200 0.12600 0.40000 1.00000 0.08000 H 0

loop_
_cod_changelog_entry_id
_cod_changelog_entry_author
_cod_changelog_entry_date
_cod_changelog_entry_text
1
;cod-tools version 3.8.0
Id: cif_guess_AMCSD_atom_types 9574 2023-05-10 09:00:05Z saulius
;
2023-05-10T18:55:00+03:00
;Derived atom types and hydrogen counts
from atom names that follow the AMCSD naming convention
(Wat == water, O-H == hydroxyl).
;

loop_
_cod_related_entry_id
_cod_related_entry_database
_cod_related_entry_code
1 AMCSD 0003445
